data_4123566
loop_
_publ_author_name
'Manan, Rajith S.'
'Kilaru, Praveen'
'Zhao, Pinjing'

_publ_section_title
;
 Nickel-catalyzed hydroimination of alkynes.
;
_journal_issue 19
_journal_name_full 'Journal of the American Chemical Society'
_journal_page_first 6136
_journal_page_last 6139
_journal_paper_doi 10.1021/jacs.5b02272
_journal_volume 137
_journal_year 2015
_chemical_formula_moiety 'C19 H21 N'
_chemical_formula_sum 'C19 H21 N'
_chemical_formula_weight 263.37
_chemical_name_systematic
;
 ?
;
_space_group_crystal_system orthorhombic
_space_group_IT_number 33
_space_group_name_Hall 'P 2c -2n'
_space_group_name_H-M_alt 'P n a 21'
_symmetry_space_group_name_Hall 'P 2c -2n'
_symmetry_space_group_name_H-M 'P n a 21'
_atom_sites_solution_hydrogens geom
_atom_sites_solution_primary direct
_audit_creation_date 2014-12-19
_audit_creation_method
;
Olex2 1.2
(compiled 2014.11.28 svn.r3106 for OlexSys, GUI svn.r4959)
;
_cell_angle_alpha 90
_cell_angle_beta 90
_cell_angle_gamma 90
_cell_formula_units_Z 8
_cell_length_a 13.4765(7)
_cell_length_b 7.6816(5)
_cell_length_c 29.8008(18)
_cell_measurement_reflns_used 5912
_cell_measurement_temperature 100(2)
_cell_measurement_theta_max 66.237
_cell_measurement_theta_min 5.939
_cell_volume 3085.0(3)
_computing_cell_refinement 'SAINT v8.34A (Bruker, 2013)'
_computing_data_reduction 'SAINT v8.34A (Bruker, 2013)'
_computing_molecular_graphics 'Olex2 (Dolomanov et al., 2009)'
_computing_publication_material 'Olex2 (Dolomanov et al., 2009)'
_computing_structure_refinement 'XL (Sheldrick, 2008)'
_computing_structure_solution 'ShelXS (Sheldrick, 2008)'
_diffrn_ambient_temperature 99.99
_diffrn_measured_fraction_theta_full 0.943
_diffrn_measured_fraction_theta_max 0.970
_diffrn_measurement_device_type 'Bruker APEX-II CCD'
_diffrn_measurement_method '\f and \w scans'
_diffrn_radiation_type CuK\a
_diffrn_radiation_wavelength 1.54178
_diffrn_reflns_av_R_equivalents 0.0243
_diffrn_reflns_av_unetI/netI 0.0321
_diffrn_reflns_laue_measured_fraction_full 0.943
_diffrn_reflns_laue_measured_fraction_max 0.970
_diffrn_reflns_limit_h_max 15
_diffrn_reflns_limit_h_min -10
_diffrn_reflns_limit_k_max 9
_diffrn_reflns_limit_k_min -7
_diffrn_reflns_limit_l_max 32
_diffrn_reflns_limit_l_min -35
_diffrn_reflns_number 10172
_diffrn_reflns_point_group_measured_fraction_full 0.795
_diffrn_reflns_point_group_measured_fraction_max 0.818
_diffrn_reflns_theta_full 67.679
_diffrn_reflns_theta_max 66.555
_diffrn_reflns_theta_min 5.939
_diffrn_standards_number 0
_exptl_absorpt_coefficient_mu 0.491
_exptl_absorpt_correction_T_max 0.7528
_exptl_absorpt_correction_T_min 0.6529
_exptl_absorpt_correction_type multi-scan
_exptl_absorpt_process_details
;
SADABS-2014/3 (Bruker,2014/3) was used for absorption correction.
wR2(int) was 0.0880 before and 0.0382 after correction.
The Ratio of minimum to maximum transmission is 0.8673.
The \l/2 correction factor is 0.00150.
;
_exptl_crystal_colour 'clear light yellow'
_exptl_crystal_colour_lustre clear
_exptl_crystal_colour_modifier light
_exptl_crystal_colour_primary yellow
_exptl_crystal_density_diffrn 1.134
_exptl_crystal_description plate
_exptl_crystal_F_000 1136
_exptl_crystal_size_max 0.19
_exptl_crystal_size_mid 0.18
_exptl_crystal_size_min 0.06
_refine_diff_density_max 0.198
_refine_diff_density_min -0.206
_refine_diff_density_rms 0.039
_refine_ls_abs_structure_details
;
 Flack x determined using 1517 quotients [(I+)-(I-)]/[(I+)+(I-)]
 (Parsons, Flack and Wagner, Acta Cryst. B69 (2013) 249-259).
;
_refine_ls_abs_structure_Flack 0.3(3)
_refine_ls_extinction_method none
_refine_ls_goodness_of_fit_ref 1.053
_refine_ls_hydrogen_treatment constr
_refine_ls_matrix_type full
_refine_ls_number_parameters 365
_refine_ls_number_reflns 4442
_refine_ls_number_restraints 1
_refine_ls_restrained_S_all 1.052
_refine_ls_R_factor_all 0.0430
_refine_ls_R_factor_gt 0.0385
_refine_ls_shift/su_max 0.000
_refine_ls_shift/su_mean 0.000
_refine_ls_structure_factor_coef Fsqd
_refine_ls_weighting_details 'w=1/[\s^2^(Fo^2^)+(0.0594P)^2^+0.5696P] where P=(Fo^2^+2Fc^2^)/3'
_refine_ls_weighting_scheme calc
_refine_ls_wR_factor_gt 0.1005
_refine_ls_wR_factor_ref 0.1038
_reflns_Friedel_coverage 0.652
_reflns_friedel_fraction_full 0.641
_reflns_friedel_fraction_max 0.660
_reflns_number_gt 4040
_reflns_number_total 4442
_reflns_threshold_expression 'I > 2\s(I)'
_cod_data_source_file ja5b02272_si_003.cif
_cod_data_source_block pna21
_cod_depositor_comments 'Adding full bibliography for 4123566--4123653.cif.'
_cod_database_code 4123566
_shelxl_version_number 2014-3
_shelx_space_group_comment
;
The symmetry employed for this shelxl refinement is uniquely defined
by the following loop, which should always be used as a source of
symmetry information in preference to the above space-group names.
They are only intended as comments.
;
_olex2_refinement_description
;
1. Fixed Uiso
 At 1.2 times of:
  All C(H) groups, All C(H,H) groups
 At 1.5 times of:
  All C(H,H,H) groups
2.a Secondary CH2 refined with riding coordinates:
 C8(H8A,H8B), C17(H17A,H17B), C27(H27A,H27B), C33(H33A,H33B)
2.b Aromatic/amide H refined with riding coordinates:
 C1(H1), C0AA(H0AA), C3(H3), C7(H7), C10(H10), C11(H11), C12(H12), C13(H13),
 C14(H14), C15(H15), C16(H16), C19(H19), C20(H20), C21(H21), C26(H26), C29(H29),
  C30(H30), C31(H31), C35(H35), C36(H36), C37(H37), C38(H38)
2.c Idealised Me refined as rotating group:
 C9(H9A,H9B,H9C), C18(H18A,H18B,H18C), C28(H28A,H28B,H28C), C34(H34A,H34B,H34C)
;
_olex2_date_sample_data_collection 'Dec 16, 2014'
_olex2_date_sample_submission 'Dec 16, 2014'
_olex2_submission_special_instructions 'No special instructions were received'

loop_
_space_group_symop_operation_xyz
'x, y, z'
'-x, -y, z+1/2'
'-x+1/2, y+1/2, z+1/2'
'x+1/2, -y+1/2, z'

loop_
_atom_site_label
_atom_site_type_symbol
_atom_site_fract_x
_atom_site_fract_y
_atom_site_fract_z
_atom_site_U_iso_or_equiv
_atom_site_adp_type
_atom_site_occupancy
_atom_site_site_symmetry_order
_atom_site_calc_flag
_atom_site_refinement_flags_posn
N1 N 0.27614(17) 0.5757(3) 0.08212(9) 0.0300(6) Uani 1 1 d .
C2 C 0.3237(2) 0.2964(5) 0.10921(10) 0.0223(6) Uani 1 1 d .
C1 C 0.0548(2) 0.1695(4) -0.00943(12) 0.0341(8) Uani 1 1 d .
H1 H 0.0090 0.1154 -0.0292 0.041 Uiso 1 1 calc R
C0AA C 0.0398(2) 0.1616(4) 0.03639(11) 0.0296(7) Uani 1 1 d .
H0AA H -0.0167 0.1031 0.0481 0.036 Uiso 1 1 calc R
C3 C 0.1072(2) 0.2389(4) 0.06530(14) 0.0266(8) Uani 1 1 d .
H3 H 0.0969 0.2320 0.0968 0.032 Uiso 1 1 calc R
C4 C 0.18953(19) 0.3264(3) 0.04876(9) 0.0226(6) Uani 1 1 d .
C5 C 0.26216(19) 0.4113(4) 0.07957(10) 0.0235(6) Uani 1 1 d .
C6 C 0.2150(2) 0.6947(4) 0.05780(11) 0.0309(7) Uani 1 1 d .
C7 C 0.2522(3) 0.7876(5) 0.02374(13) 0.0349(8) Uani 1 1 d .
H7 H 0.2104 0.8726 0.0104 0.042 Uiso 1 1 calc R
C8 C 0.3542(3) 0.7677(5) 0.00525(14) 0.0392(10) Uani 1 1 d .
H8A H 0.3507 0.7008 -0.0231 0.047 Uiso 1 1 calc R
H8B H 0.3949 0.7003 0.0267 0.047 Uiso 1 1 calc R
C9 C 0.4044(2) 0.9411(4) -0.00375(12) 0.0414(8) Uani 1 1 d .
H9A H 0.3630 1.0107 -0.0240 0.062 Uiso 1 1 calc GR
H9B H 0.4692 0.9208 -0.0177 0.062 Uiso 1 1 calc GR
H9C H 0.4135 1.0036 0.0246 0.062 Uiso 1 1 calc GR
C10 C 0.3864(2) 0.3714(4) 0.14140(10) 0.0255(6) Uani 1 1 d .
H10 H 0.3894 0.4944 0.1444 0.031 Uiso 1 1 calc R
C11 C 0.4438(2) 0.2670(4) 0.16873(13) 0.0283(8) Uani 1 1 d .
H11 H 0.4857 0.3184 0.1906 0.034 Uiso 1 1 calc R
C12 C 0.4404(2) 0.0876(4) 0.16435(10) 0.0313(7) Uani 1 1 d .
H12 H 0.4801 0.0163 0.1832 0.038 Uiso 1 1 calc R
C13 C 0.3792(2) 0.0119(4) 0.13244(10) 0.0296(7) Uani 1 1 d .
H13 H 0.3769 -0.1111 0.1294 0.036 Uiso 1 1 calc R
C14 C 0.3213(2) 0.1166(4) 0.10492(10) 0.0252(7) Uani 1 1 d .
H14 H 0.2796 0.0647 0.0830 0.030 Uiso 1 1 calc R
C15 C 0.1362(3) 0.2556(4) -0.02641(14) 0.0352(10) Uani 1 1 d .
H15 H 0.1464 0.2610 -0.0579 0.042 Uiso 1 1 calc R
C16 C 0.2037(2) 0.3350(4) 0.00256(10) 0.0303(7) Uani 1 1 d .
H16 H 0.2595 0.3950 -0.0093 0.036 Uiso 1 1 calc R
C17 C 0.1133(3) 0.7206(5) 0.07698(16) 0.0425(9) Uani 1 1 d .
H17A H 0.0764 0.6095 0.0749 0.051 Uiso 1 1 calc R
H17B H 0.0777 0.8076 0.0585 0.051 Uiso 1 1 calc R
C18 C 0.1125(3) 0.7815(5) 0.12582(15) 0.0463(10) Uani 1 1 d .
H18A H 0.1452 0.6942 0.1447 0.070 Uiso 1 1 calc GR
H18B H 0.0437 0.7968 0.1358 0.070 Uiso 1 1 calc GR
H18C H 0.1479 0.8925 0.1283 0.070 Uiso 1 1 calc GR
C19 C 0.1846(2) 0.0767(4) 0.22467(11) 0.0364(8) Uani 1 1 d .
H19 H 0.2246 0.0027 0.2066 0.044 Uiso 1 1 calc R
C20 C 0.1221(2) 0.0072(4) 0.25621(11) 0.0331(7) Uani 1 1 d .
H20 H 0.1187 -0.1154 0.2601 0.040 Uiso 1 1 calc R
C21 C 0.0635(2) 0.1166(4) 0.28256(10) 0.0257(7) Uani 1 1 d .
H21 H 0.0204 0.0674 0.3043 0.031 Uiso 1 1 calc R
C22 C 0.0671(2) 0.2962(5) 0.27751(10) 0.0238(6) Uani 1 1 d .
C23 C 0.00528(19) 0.4129(4) 0.30595(10) 0.0243(6) Uani 1 1 d .
N24 N 0.01766(18) 0.5770(3) 0.30218(9) 0.0354(6) Uani 1 1 d .
C25 C -0.0428(2) 0.6978(4) 0.32629(12) 0.0379(8) Uani 1 1 d .
C26 C -0.0062(3) 0.7836(5) 0.36029(14) 0.0399(9) Uani 1 1 d .
H26 H -0.0480 0.8688 0.3736 0.048 Uiso 1 1 calc R
C27 C 0.0938(4) 0.7621(4) 0.38036(15) 0.0469(11) Uani 1 1 d .
H27A H 0.1346 0.6899 0.3600 0.056 Uiso 1 1 calc R
H27B H 0.0870 0.6980 0.4090 0.056 Uiso 1 1 calc R
C28 C 0.1479(3) 0.9305(5) 0.38927(12) 0.0497(9) Uani 1 1 d .
H28A H 0.1587 0.9920 0.3609 0.075 Uiso 1 1 calc GR
H28B H 0.2121 0.9054 0.4033 0.075 Uiso 1 1 calc GR
H28C H 0.1082 1.0035 0.4094 0.075 Uiso 1 1 calc GR
C29 C -0.1995(2) 0.1737(4) 0.39690(11) 0.0345(8) Uani 1 1 d .
H29 H -0.2442 0.1187 0.4170 0.041 Uiso 1 1 calc R
C30 C -0.2172(2) 0.1696(4) 0.35140(11) 0.0311(7) Uani 1 1 d .
H30 H -0.2751 0.1137 0.3403 0.037 Uiso 1 1 calc R
C31 C -0.1512(2) 0.2465(3) 0.32181(13) 0.0250(8) Uani 1 1 d .
H31 H -0.1634 0.2416 0.2904 0.030 Uiso 1 1 calc R
C32 C -0.06689(19) 0.3311(3) 0.33794(9) 0.0229(6) Uani 1 1 d .
C33 C -0.1450(3) 0.7286(5) 0.30512(18) 0.0495(12) Uani 1 1 d .
H33A H -0.1827 0.6181 0.3060 0.059 Uiso 1 1 calc R
H33B H -0.1814 0.8143 0.3237 0.059 Uiso 1 1 calc R
C34 C -0.1429(3) 0.7942(6) 0.25676(17) 0.0580(12) Uani 1 1 d .
H34A H -0.1076 0.9056 0.2555 0.087 Uiso 1 1 calc GR
H34B H -0.2111 0.8102 0.2460 0.087 Uiso 1 1 calc GR
H34C H -0.1089 0.7090 0.2378 0.087 Uiso 1 1 calc GR
C35 C 0.1891(3) 0.2564(5) 0.21927(14) 0.0373(10) Uani 1 1 d .
H35 H 0.2322 0.3051 0.1974 0.045 Uiso 1 1 calc R
C36 C 0.13112(19) 0.3649(4) 0.24554(10) 0.0287(7) Uani 1 1 d .
H36 H 0.1351 0.4874 0.2417 0.034 Uiso 1 1 calc R
C37 C -0.0502(2) 0.3355(4) 0.38377(10) 0.0319(7) Uani 1 1 d .
H37 H 0.0072 0.3920 0.3952 0.038 Uiso 1 1 calc R
C38 C -0.1167(3) 0.2580(4) 0.41315(14) 0.0398(11) Uani 1 1 d .
H38 H -0.1051 0.2629 0.4446 0.048 Uiso 1 1 calc R

loop_
_atom_site_aniso_label
_atom_site_aniso_U_11
_atom_site_aniso_U_22
_atom_site_aniso_U_33
_atom_site_aniso_U_23
_atom_site_aniso_U_13
_atom_site_aniso_U_12
N1 0.0338(12) 0.0235(13) 0.0327(14) -0.0012(11) -0.0095(11) -0.0007(10)
C2 0.0217(13) 0.0256(15) 0.0198(16) 0.0002(14) 0.0000(12) -0.0006(14)
C1 0.0345(15) 0.0283(18) 0.039(2) -0.0063(13) -0.0145(14) -0.0017(13)
C0AA 0.0252(13) 0.0227(15) 0.0409(19) -0.0031(13) -0.0014(13) 0.0013(12)
C3 0.0257(16) 0.0277(19) 0.026(2) -0.0033(12) 0.0006(15) 0.0019(11)
C4 0.0240(13) 0.0201(15) 0.0237(15) 0.0000(11) -0.0018(12) 0.0040(11)
C5 0.0239(12) 0.0231(14) 0.0234(15) -0.0008(12) 0.0022(12) -0.0016(11)
C6 0.0393(16) 0.0201(15) 0.0333(19) -0.0030(14) -0.0134(14) -0.0053(13)
C7 0.0446(17) 0.0241(15) 0.036(2) 0.0031(16) -0.0141(16) 0.0025(15)
C8 0.053(2) 0.0340(19) 0.031(2) 0.0007(14) -0.0015(18) 0.0068(15)
C9 0.0483(18) 0.0381(18) 0.0377(19) -0.0003(16) 0.0046(16) 0.0010(15)
C10 0.0277(13) 0.0263(15) 0.0225(15) -0.0022(12) 0.0010(12) -0.0044(12)
C11 0.0263(14) 0.0380(19) 0.021(2) -0.0003(12) -0.0041(15) -0.0023(12)
C12 0.0280(13) 0.0371(17) 0.0288(17) 0.0088(14) -0.0022(13) 0.0024(13)
C13 0.0313(14) 0.0261(16) 0.0315(17) 0.0043(13) 0.0015(14) 0.0012(12)
C14 0.0246(13) 0.0279(16) 0.0230(16) 0.0003(13) -0.0005(12) -0.0020(13)
C15 0.049(2) 0.036(2) 0.020(2) -0.0002(13) -0.0053(19) -0.0056(14)
C16 0.0355(15) 0.0284(16) 0.0271(17) 0.0004(13) -0.0002(13) -0.0078(13)
C17 0.0360(18) 0.0248(15) 0.067(3) -0.0057(18) -0.0148(18) 0.0018(14)
C18 0.0403(18) 0.0381(18) 0.061(3) -0.0061(19) 0.0128(18) -0.0044(16)
C19 0.0293(15) 0.050(2) 0.0301(17) -0.0116(16) -0.0023(14) 0.0082(15)
C20 0.0325(15) 0.0359(18) 0.0308(17) -0.0059(14) -0.0021(15) 0.0078(14)
C21 0.0281(14) 0.0294(17) 0.0197(16) 0.0006(13) -0.0018(12) 0.0024(13)
C22 0.0244(14) 0.0292(15) 0.0177(16) 0.0011(15) -0.0024(12) -0.0012(14)
C23 0.0276(13) 0.0230(14) 0.0224(15) 0.0027(11) -0.0005(12) -0.0014(12)
N24 0.0368(12) 0.0275(14) 0.0421(16) 0.0012(12) 0.0114(12) -0.0016(11)
C25 0.0482(18) 0.0221(16) 0.043(2) 0.0022(16) 0.0169(17) -0.0068(15)
C26 0.0468(18) 0.0295(16) 0.043(2) 0.0098(18) 0.0139(18) 0.0001(16)
C27 0.083(3) 0.032(2) 0.025(2) 0.0027(14) -0.006(2) 0.0102(17)
C28 0.059(2) 0.056(2) 0.035(2) 0.0048(18) -0.0052(18) -0.0036(18)
C29 0.0380(16) 0.0320(19) 0.0335(19) 0.0028(13) 0.0155(14) -0.0043(14)
C30 0.0245(13) 0.0260(16) 0.043(2) 0.0008(13) 0.0009(14) -0.0005(11)
C31 0.0290(16) 0.0207(18) 0.025(2) 0.0005(11) -0.0039(15) 0.0008(10)
C32 0.0271(13) 0.0173(14) 0.0242(15) 0.0001(11) 0.0016(12) 0.0023(11)
C33 0.0302(18) 0.0259(17) 0.092(4) -0.001(2) 0.005(2) -0.0002(14)
C34 0.052(2) 0.045(2) 0.077(3) -0.012(2) -0.016(2) 0.0005(19)
C35 0.0260(16) 0.061(3) 0.025(2) -0.0018(14) 0.0025(16) -0.0039(14)
C36 0.0260(13) 0.0362(17) 0.0237(16) 0.0030(14) -0.0001(12) -0.0036(13)
C37 0.0378(15) 0.0328(17) 0.0249(16) 0.0002(13) -0.0003(14) -0.0095(13)
C38 0.053(2) 0.042(3) 0.025(2) -0.0005(14) 0.008(2) -0.0123(15)

loop_
_atom_type_symbol
_atom_type_description
_atom_type_scat_dispersion_real
_atom_type_scat_dispersion_imag
_atom_type_scat_source
C C 0.0181 0.0091 'International Tables Vol C Tables 4.2.6.8 and 6.1.1.4'
H H 0.0000 0.0000 'International Tables Vol C Tables 4.2.6.8 and 6.1.1.4'
N N 0.0311 0.0180 'International Tables Vol C Tables 4.2.6.8 and 6.1.1.4'

loop_
_geom_angle_atom_site_label_1
_geom_angle_atom_site_label_2
_geom_angle_atom_site_label_3
_geom_angle
C5 N1 C6 121.1(2)
C10 C2 C5 119.6(3)
C14 C2 C5 121.2(3)
C14 C2 C10 119.1(3)
C0AA C1 H1 120.0
C15 C1 H1 120.0
C15 C1 C0AA 120.1(3)
C1 C0AA H0AA 120.0
C1 C0AA C3 119.9(3)
C3 C0AA H0AA 120.0
C0AA C3 H3 119.6
C0AA C3 C4 120.7(4)
C4 C3 H3 119.6
C3 C4 C5 121.2(3)
C3 C4 C16 119.0(3)
C16 C4 C5 119.9(2)
N1 C5 C2 117.7(3)
N1 C5 C4 124.4(2)
C4 C5 C2 117.9(2)
N1 C6 C17 114.8(3)
C7 C6 N1 120.6(3)
C7 C6 C17 124.2(3)
C6 C7 H7 117.5
C6 C7 C8 124.9(3)
C8 C7 H7 117.5
C7 C8 H8A 109.0
C7 C8 H8B 109.0
C7 C8 C9 112.8(3)
H8A C8 H8B 107.8
C9 C8 H8A 109.0
C9 C8 H8B 109.0
C8 C9 H9A 109.5
C8 C9 H9B 109.5
C8 C9 H9C 109.5
H9A C9 H9B 109.5
H9A C9 H9C 109.5
H9B C9 H9C 109.5
C2 C10 H10 119.9
C11 C10 C2 120.2(3)
C11 C10 H10 119.9
C10 C11 H11 119.9
C10 C11 C12 120.3(3)
C12 C11 H11 119.9
C11 C12 H12 120.0
C11 C12 C13 120.1(3)
C13 C12 H12 120.0
C12 C13 H13 120.1
C12 C13 C14 119.8(3)
C14 C13 H13 120.1
C2 C14 C13 120.6(3)
C2 C14 H14 119.7
C13 C14 H14 119.7
C1 C15 H15 119.9
C1 C15 C16 120.1(4)
C16 C15 H15 119.9
C4 C16 C15 120.1(3)
C4 C16 H16 119.9
C15 C16 H16 119.9
C6 C17 H17A 108.7
C6 C17 H17B 108.7
C6 C17 C18 114.2(3)
H17A C17 H17B 107.6
C18 C17 H17A 108.7
C18 C17 H17B 108.7
C17 C18 H18A 109.5
C17 C18 H18B 109.5
C17 C18 H18C 109.5
H18A C18 H18B 109.5
H18A C18 H18C 109.5
H18B C18 H18C 109.5
C20 C19 H19 120.2
C20 C19 C35 119.5(3)
C35 C19 H19 120.2
C19 C20 H20 120.0
C19 C20 C21 119.9(3)
C21 C20 H20 120.0
C20 C21 H21 119.4
C22 C21 C20 121.2(3)
C22 C21 H21 119.4
C21 C22 C23 121.1(3)
C21 C22 C36 118.2(3)
C36 C22 C23 120.6(3)
C22 C23 C32 118.2(2)
N24 C23 C22 118.1(3)
N24 C23 C32 123.7(3)
C23 N24 C25 121.5(3)
N24 C25 C33 113.9(3)
C26 C25 N24 120.1(3)
C26 C25 C33 125.5(4)
C25 C26 H26 116.6
C25 C26 C27 126.9(4)
C27 C26 H26 116.6
C26 C27 H27A 108.6
C26 C27 H27B 108.6
C26 C27 C28 114.5(3)
H27A C27 H27B 107.6
C28 C27 H27A 108.6
C28 C27 H27B 108.6
C27 C28 H28A 109.5
C27 C28 H28B 109.5
C27 C28 H28C 109.5
H28A C28 H28B 109.5
H28A C28 H28C 109.5
H28B C28 H28C 109.5
C30 C29 H29 120.1
C30 C29 C38 119.8(3)
C38 C29 H29 120.1
C29 C30 H30 119.8
C29 C30 C31 120.3(3)
C31 C30 H30 119.8
C30 C31 H31 119.9
C30 C31 C32 120.2(3)
C32 C31 H31 119.9
C31 C32 C23 120.3(3)
C37 C32 C23 120.8(2)
C37 C32 C31 118.9(3)
C25 C33 H33A 108.5
C25 C33 H33B 108.5
H33A C33 H33B 107.5
C34 C33 C25 115.0(3)
C34 C33 H33A 108.5
C34 C33 H33B 108.5
C33 C34 H34A 109.5
C33 C34 H34B 109.5
C33 C34 H34C 109.5
H34A C34 H34B 109.5
H34A C34 H34C 109.5
H34B C34 H34C 109.5
C19 C35 H35 119.8
C36 C35 C19 120.5(3)
C36 C35 H35 119.8
C22 C36 H36 119.7
C35 C36 C22 120.6(3)
C35 C36 H36 119.7
C32 C37 H37 119.7
C32 C37 C38 120.5(3)
C38 C37 H37 119.7
C29 C38 C37 120.2(4)
C29 C38 H38 119.9
C37 C38 H38 119.9

loop_
_geom_bond_atom_site_label_1
_geom_bond_atom_site_label_2
_geom_bond_distance
N1 C5 1.279(4)
N1 C6 1.428(4)
C2 C5 1.500(4)
C2 C10 1.402(4)
C2 C14 1.387(4)
C1 H1 0.9500
C1 C0AA 1.382(5)
C1 C15 1.378(5)
C0AA H0AA 0.9500
C0AA C3 1.386(5)
C3 H3 0.9500
C3 C4 1.388(4)
C4 C5 1.492(4)
C4 C16 1.391(4)
C6 C7 1.338(5)
C6 C17 1.498(5)
C7 H7 0.9500
C7 C8 1.488(5)
C8 H8A 0.9900
C8 H8B 0.9900
C8 C9 1.518(5)
C9 H9A 0.9800
C9 H9B 0.9800
C9 H9C 0.9800
C10 H10 0.9500
C10 C11 1.379(5)
C11 H11 0.9500
C11 C12 1.385(4)
C12 H12 0.9500
C12 C13 1.387(4)
C13 H13 0.9500
C13 C14 1.389(4)
C14 H14 0.9500
C15 H15 0.9500
C15 C16 1.395(5)
C16 H16 0.9500
C17 H17A 0.9900
C17 H17B 0.9900
C17 C18 1.529(6)
C18 H18A 0.9800
C18 H18B 0.9800
C18 H18C 0.9800
C19 H19 0.9500
C19 C20 1.370(5)
C19 C35 1.391(5)
C20 H20 0.9500
C20 C21 1.395(4)
C21 H21 0.9500
C21 C22 1.389(4)
C22 C23 1.489(4)
C22 C36 1.389(4)
C23 N24 1.277(4)
C23 C32 1.500(4)
N24 C25 1.429(4)
C25 C26 1.306(6)
C25 C33 1.533(5)
C26 H26 0.9500
C26 C27 1.483(6)
C27 H27A 0.9900
C27 H27B 0.9900
C27 C28 1.509(5)
C28 H28A 0.9800
C28 H28B 0.9800
C28 H28C 0.9800
C29 H29 0.9500
C29 C30 1.377(5)
C29 C38 1.378(5)
C30 H30 0.9500
C30 C31 1.385(5)
C31 H31 0.9500
C31 C32 1.394(4)
C32 C37 1.384(4)
C33 H33A 0.9900
C33 H33B 0.9900
C33 C34 1.527(7)
C34 H34A 0.9800
C34 H34B 0.9800
C34 H34C 0.9800
C35 H35 0.9500
C35 C36 1.385(5)
C36 H36 0.9500
C37 H37 0.9500
C37 C38 1.387(5)
C38 H38 0.9500

loop_
_geom_torsion_atom_site_label_1
_geom_torsion_atom_site_label_2
_geom_torsion_atom_site_label_3
_geom_torsion_atom_site_label_4
_geom_torsion
N1 C6 C7 C8 5.6(5)
N1 C6 C17 C18 56.6(4)
C2 C10 C11 C12 0.5(5)
C1 C0AA C3 C4 0.7(5)
C1 C15 C16 C4 0.5(5)
C0AA C1 C15 C16 0.0(5)
C0AA C3 C4 C5 179.5(3)
C0AA C3 C4 C16 -0.2(4)
C3 C4 C5 N1 -113.6(3)
C3 C4 C5 C2 67.1(3)
C3 C4 C16 C15 -0.4(4)
C5 N1 C6 C7 -111.8(3)
C5 N1 C6 C17 75.3(4)
C5 C2 C10 C11 -179.7(3)
C5 C2 C14 C13 179.6(3)
C5 C4 C16 C15 179.9(3)
C6 N1 C5 C2 -174.8(3)
C6 N1 C5 C4 5.9(4)
C6 C7 C8 C9 -136.4(4)
C7 C6 C17 C18 -116.0(4)
C10 C2 C5 N1 6.3(4)
C10 C2 C5 C4 -174.4(2)
C10 C2 C14 C13 0.7(4)
C10 C11 C12 C13 -0.1(5)
C11 C12 C13 C14 0.0(4)
C12 C13 C14 C2 -0.3(4)
C14 C2 C5 N1 -172.6(3)
C14 C2 C5 C4 6.7(4)
C14 C2 C10 C11 -0.8(4)
C15 C1 C0AA C3 -0.6(5)
C16 C4 C5 N1 66.2(4)
C16 C4 C5 C2 -113.2(3)
C17 C6 C7 C8 177.9(4)
C19 C20 C21 C22 0.0(4)
C19 C35 C36 C22 -0.4(5)
C20 C19 C35 C36 0.1(5)
C20 C21 C22 C23 -179.4(3)
C20 C21 C22 C36 -0.2(4)
C21 C22 C23 N24 174.5(3)
C21 C22 C23 C32 -4.5(4)
C21 C22 C36 C35 0.4(4)
C22 C23 N24 C25 176.2(3)
C22 C23 C32 C31 -70.1(3)
C22 C23 C32 C37 108.8(3)
C23 C22 C36 C35 179.6(3)
C23 N24 C25 C26 107.1(4)
C23 N24 C25 C33 -79.6(4)
C23 C32 C37 C38 -179.3(3)
N24 C23 C32 C31 110.9(3)
N24 C23 C32 C37 -70.2(4)
N24 C25 C26 C27 -4.9(6)
N24 C25 C33 C34 -57.7(4)
C25 C26 C27 C28 133.7(4)
C26 C25 C33 C34 115.1(5)
C29 C30 C31 C32 -1.0(4)
C30 C29 C38 C37 -1.3(5)
C30 C31 C32 C23 179.4(2)
C30 C31 C32 C37 0.5(4)
C31 C32 C37 C38 -0.4(4)
C32 C23 N24 C25 -4.8(5)
C32 C37 C38 C29 0.8(5)
C33 C25 C26 C27 -177.3(4)
C35 C19 C20 C21 0.1(5)
C36 C22 C23 N24 -4.6(4)
C36 C22 C23 C32 176.4(3)
C38 C29 C30 C31 1.4(5)
